data_1515126
loop_
_publ_author_name
'Leibfarth, Frank A.'
'Wolffs, Martin'
'Campos, Luis M.'
'Delany, Kris'
'Treat, Nicolas'
'Kade, Matthew J.'
'Moon, Bongjin'
'Hawker, Craig J.'

_publ_section_title
;
 Low-temperature ketene formation in materials chemistry through molecular
 engineering
;
_journal_issue 3
_journal_name_full 'Chemical Science'
_journal_page_first 766
_journal_paper_doi 10.1039/c2sc00841f
_journal_volume 3
_journal_year 2012
_chemical_formula_sum 'C19 H21 N3 O4'
_chemical_formula_weight 355.39
_chemical_name_systematic
;
?
;
_space_group_IT_number 45
_symmetry_cell_setting orthorhombic
_symmetry_space_group_name_Hall 'I 2 -2c'
_symmetry_space_group_name_H-M 'I b a 2'
_atom_sites_solution_hydrogens geom
_atom_sites_solution_primary direct
_atom_sites_solution_secondary difmap
_audit_creation_method SHELXL-97
_cell_angle_alpha 90.00
_cell_angle_beta 90.00
_cell_angle_gamma 90.00
_cell_formula_units_Z 8
_cell_length_a 17.443(4)
_cell_length_b 21.703(5)
_cell_length_c 9.844(2)
_cell_measurement_temperature 293(2)
_cell_volume 3726.6(14)
_computing_structure_refinement 'SHELXL-97 (Sheldrick, 1997)'
_computing_structure_solution 'SHELXS-97 (Sheldrick, 1990)'
_diffrn_ambient_temperature 293(2)
_diffrn_measured_fraction_theta_full 0.971
_diffrn_measured_fraction_theta_max 0.971
_diffrn_measurement_device_type 'CCD area detector'
_diffrn_measurement_method 'omega sacn'
_diffrn_radiation_monochromator graphite
_diffrn_radiation_source 'fine-focus sealed tube'
_diffrn_radiation_type MoK\a
_diffrn_radiation_wavelength 0.71073
_diffrn_reflns_av_R_equivalents 0.1257
_diffrn_reflns_av_sigmaI/netI 0.1338
_diffrn_reflns_limit_h_max 21
_diffrn_reflns_limit_h_min -8
_diffrn_reflns_limit_k_max 26
_diffrn_reflns_limit_k_min -27
_diffrn_reflns_limit_l_max 11
_diffrn_reflns_limit_l_min -11
_diffrn_reflns_number 9632
_diffrn_reflns_theta_full 26.45
_diffrn_reflns_theta_max 26.45
_diffrn_reflns_theta_min 1.88
_exptl_absorpt_coefficient_mu 0.090
_exptl_absorpt_correction_T_max 0.319
_exptl_absorpt_correction_T_min 0.173
_exptl_absorpt_correction_type empirical
_exptl_absorpt_process_details 'psi scan'
_exptl_crystal_colour colorless
_exptl_crystal_density_diffrn 1.267
_exptl_crystal_density_method 'not measured'
_exptl_crystal_description needle
_exptl_crystal_F_000 1504
_exptl_crystal_size_max 0.35
_exptl_crystal_size_mid 0.08
_exptl_crystal_size_min 0.07
_refine_diff_density_max 0.571
_refine_diff_density_min -0.282
_refine_diff_density_rms 0.086
_refine_ls_abs_structure_details 'Flack H D (1983), Acta Cryst. A39, 876-881'
_refine_ls_abs_structure_Flack 0(4)
_refine_ls_extinction_method none
_refine_ls_goodness_of_fit_ref 1.390
_refine_ls_hydrogen_treatment constr
_refine_ls_matrix_type full
_refine_ls_number_parameters 238
_refine_ls_number_reflns 3477
_refine_ls_number_restraints 7
_refine_ls_restrained_S_all 1.393
_refine_ls_R_factor_all 0.2470
_refine_ls_R_factor_gt 0.1313
_refine_ls_shift/su_max 0.027
_refine_ls_shift/su_mean 0.005
_refine_ls_structure_factor_coef Fsqd
_refine_ls_weighting_details 'calc w=1/[\s^2^(Fo^2^)+(0.1000P)^2^+0.0000P] where P=(Fo^2^+2Fc^2^)/3'
_refine_ls_weighting_scheme calc
_refine_ls_wR_factor_gt 0.2684
_refine_ls_wR_factor_ref 0.3070
_reflns_number_gt 1667
_reflns_number_total 3477
_reflns_threshold_expression >2sigma(I)
_cod_data_source_file c2sc00841f.txt
_cod_data_source_block h
_cod_original_cell_volume 3726.8(15)
_cod_original_sg_symbol_H-M Iba2
_cod_database_code 1515126

loop_
_symmetry_equiv_pos_as_xyz
'x, y, z'
'-x, -y, z'
'x+1/2, -y+1/2, z'
'-x+1/2, y+1/2, z'
'x+1/2, y+1/2, z+1/2'
'-x+1/2, -y+1/2, z+1/2'
'x+1, -y+1, z+1/2'
'-x+1, y+1, z+1/2'

loop_
_atom_site_label
_atom_site_type_symbol
_atom_site_fract_x
_atom_site_fract_y
_atom_site_fract_z
_atom_site_U_iso_or_equiv
_atom_site_adp_type
_atom_site_occupancy
_atom_site_symmetry_multiplicity
_atom_site_calc_flag
_atom_site_refinement_flags
C1 C 0.1280(5) 0.2811(5) -0.0174(9) 0.067(3) Uani 1 1 d .
C2 C 0.2495(4) 0.2922(5) 0.0921(11) 0.072(3) Uani 1 1 d .
C3 C 0.1385(4) 0.3088(4) 0.2265(9) 0.045(2) Uani 1 1 d .
C4 C 0.0879(3) 0.2881(3) 0.1119(7) 0.0331(17) Uani 1 1 d .
C5 C 0.0478(5) 0.2286(4) 0.1520(13) 0.089(4) Uani 1 1 d .
H5A H 0.0144 0.2158 0.0800 0.133 Uiso 1 1 calc R
H5B H 0.0184 0.2352 0.2331 0.133 Uiso 1 1 calc R
H5C H 0.0854 0.1971 0.1683 0.133 Uiso 1 1 calc R
C6 C 0.2686(7) 0.2270(7) 0.1134(12) 0.123(6) Uani 1 1 d .
H6A H 0.3013 0.2231 0.1914 0.184 Uiso 1 1 calc R
H6B H 0.2947 0.2113 0.0348 0.184 Uiso 1 1 calc R
H6C H 0.2224 0.2039 0.1280 0.184 Uiso 1 1 calc R
C7 C 0.3186(6) 0.3274(10) 0.063(2) 0.199(9) Uani 1 1 d .
H7A H 0.3047 0.3677 0.0314 0.298 Uiso 1 1 calc R
H7B H 0.3480 0.3067 -0.0051 0.298 Uiso 1 1 calc R
H7C H 0.3486 0.3312 0.1447 0.298 Uiso 1 1 calc R
C8 C 0.0253(3) 0.3382(3) 0.0953(8) 0.0387(18) Uani 1 1 d .
H8A H -0.0099 0.3255 0.0244 0.046 Uiso 1 1 calc R
H8B H -0.0035 0.3414 0.1793 0.046 Uiso 1 1 calc R
C9 C 0.0564(4) 0.3993(5) 0.0608(10) 0.058(3) Uani 1 1 d .
C10 C 0.0789(5) 0.4488(5) 0.1372(10) 0.060(3) Uani 1 1 d .
H10 H 0.0766 0.4511 0.2314 0.072 Uiso 1 1 calc R
C11 C 0.1356(4) 0.5534(4) 0.0900(10) 0.061(2) Uani 1 1 d .
H11A H 0.1140 0.5834 0.0278 0.074 Uiso 1 1 calc R
H11B H 0.1202 0.5648 0.1813 0.074 Uiso 1 1 calc R
C12 C 0.2182(5) 0.5555(4) 0.0808(10) 0.065(2) Uani 1 1 d D
C13 C 0.2672(6) 0.5407(7) 0.1828(14) 0.127(5) Uani 1 1 d D
H13 H 0.2478 0.5251 0.2639 0.153 Uiso 1 1 calc R
C14 C 0.3453(7) 0.5484(8) 0.1678(18) 0.165(8) Uani 1 1 d D
H14 H 0.3773 0.5424 0.2422 0.198 Uiso 1 1 calc R
C15 C 0.3764(6) 0.5646(6) 0.0460(15) 0.115(5) Uani 1 1 d D
C16 C 0.3282(6) 0.5831(8) -0.0575(16) 0.148(6) Uani 1 1 d D
H16 H 0.3477 0.5994 -0.1378 0.177 Uiso 1 1 calc R
C17 C 0.2502(5) 0.5768(6) -0.0383(12) 0.108(4) Uani 1 1 d D
H17 H 0.2176 0.5875 -0.1092 0.130 Uiso 1 1 calc R
C18 C 0.4591(8) 0.5725(7) 0.027(3) 0.197(11) Uani 1 1 d .
H18 H 0.4870 0.5591 0.1017 0.236 Uiso 1 1 calc R
C19 C 0.4998(10) 0.5921(10) -0.062(3) 0.232(13) Uani 1 1 d .
H19A H 0.4783 0.6069 -0.1421 0.279 Uiso 1 1 calc R
H19B H 0.5527 0.5925 -0.0504 0.279 Uiso 1 1 calc R
N1 N 0.0708(4) 0.4174(5) -0.0714(8) 0.081(3) Uani 1 1 d .
N2 N 0.1002(5) 0.4739(5) -0.0712(9) 0.085(3) Uani 1 1 d .
N3 N 0.1040(3) 0.4918(4) 0.0577(8) 0.059(2) Uani 1 1 d .
O1 O 0.2020(3) 0.2957(3) -0.0283(6) 0.082(2) Uani 1 1 d .
O2 O 0.2104(3) 0.3167(3) 0.2051(6) 0.080(2) Uani 1 1 d .
O3 O 0.0952(4) 0.2616(4) -0.1182(7) 0.105(3) Uani 1 1 d .
O4 O 0.1170(3) 0.3208(3) 0.3394(6) 0.077(2) Uani 1 1 d .

loop_
_atom_site_aniso_label
_atom_site_aniso_U_11
_atom_site_aniso_U_22
_atom_site_aniso_U_33
_atom_site_aniso_U_23
_atom_site_aniso_U_13
_atom_site_aniso_U_12
C1 0.076(6) 0.095(8) 0.031(5) -0.016(5) -0.014(5) 0.031(5)
C2 0.045(5) 0.105(8) 0.067(6) -0.018(6) 0.013(5) 0.005(5)
C3 0.020(4) 0.045(5) 0.069(6) 0.007(4) 0.003(4) 0.017(3)
C4 0.026(3) 0.036(5) 0.037(4) -0.004(3) 0.005(3) -0.006(3)
C5 0.057(5) 0.055(7) 0.155(11) -0.029(7) 0.023(6) -0.014(5)
C6 0.094(8) 0.188(15) 0.087(9) -0.062(9) -0.029(7) 0.075(9)
C7 0.041(6) 0.36(3) 0.196(18) -0.061(17) 0.024(9) -0.072(10)
C8 0.020(3) 0.036(5) 0.060(5) 0.004(4) -0.004(3) -0.005(3)
C9 0.033(4) 0.087(8) 0.053(6) -0.004(6) -0.009(4) 0.028(5)
C10 0.046(4) 0.080(8) 0.053(5) 0.009(6) -0.001(4) 0.022(5)
C11 0.060(5) 0.029(5) 0.095(7) -0.015(5) 0.008(5) -0.007(4)
C12 0.066(6) 0.033(5) 0.096(7) 0.009(5) -0.017(6) 0.002(4)
C13 0.063(7) 0.148(13) 0.171(13) 0.066(10) -0.011(9) -0.018(7)
C14 0.124(14) 0.155(16) 0.215(19) 0.097(15) -0.058(13) -0.009(11)
C15 0.068(7) 0.067(9) 0.209(17) -0.019(9) 0.001(10) 0.031(6)
C16 0.082(9) 0.154(14) 0.206(18) 0.032(13) 0.021(11) 0.019(9)
C17 0.065(7) 0.139(12) 0.121(10) 0.027(9) 0.008(7) -0.018(6)
C18 0.075(9) 0.093(11) 0.42(3) -0.039(16) 0.044(15) -0.039(8)
C19 0.105(12) 0.21(2) 0.38(3) -0.12(2) 0.086(19) -0.062(15)
N1 0.080(6) 0.120(8) 0.042(5) 0.013(5) -0.002(4) -0.024(5)
N2 0.113(7) 0.090(8) 0.053(6) 0.011(5) 0.009(5) -0.020(6)
N3 0.052(4) 0.079(6) 0.047(5) 0.013(5) 0.006(4) 0.010(4)
O1 0.039(3) 0.163(7) 0.044(4) 0.020(4) 0.011(3) 0.008(3)
O2 0.058(4) 0.118(6) 0.065(4) -0.057(4) -0.012(3) 0.011(4)
O3 0.074(4) 0.187(9) 0.055(5) -0.046(5) -0.009(3) 0.028(5)
O4 0.066(4) 0.122(7) 0.043(4) -0.013(3) 0.005(3) 0.025(4)

loop_
_atom_type_symbol
_atom_type_description
_atom_type_scat_dispersion_real
_atom_type_scat_dispersion_imag
_atom_type_scat_source
C C 0.0033 0.0016 'International Tables Vol C Tables 4.2.6.8 and 6.1.1.4'
H H 0.0000 0.0000 'International Tables Vol C Tables 4.2.6.8 and 6.1.1.4'
N N 0.0061 0.0033 'International Tables Vol C Tables 4.2.6.8 and 6.1.1.4'
O O 0.0106 0.0060 'International Tables Vol C Tables 4.2.6.8 and 6.1.1.4'

loop_
_geom_angle_atom_site_label_1
_geom_angle_atom_site_label_2
_geom_angle_atom_site_label_3
_geom_angle
O3 C1 O1 118.1(8)
O3 C1 C4 121.4(8)
O1 C1 C4 120.6(7)
O2 C2 O1 110.4(6)
O2 C2 C7 110.9(11)
O1 C2 C7 106.7(11)
O2 C2 C6 111.1(9)
O1 C2 C6 107.2(8)
C7 C2 C6 110.3(11)
O4 C3 O2 115.3(8)
O4 C3 C4 125.2(6)
O2 C3 C4 119.4(8)
C1 C4 C3 113.9(6)
C1 C4 C5 110.9(7)
C3 C4 C5 109.2(7)
C1 C4 C8 108.6(6)
C3 C4 C8 106.5(6)
C5 C4 C8 107.4(6)
C9 C8 C4 113.4(5)
C10 C9 N1 104.1(9)
C10 C9 C8 133.3(9)
N1 C9 C8 122.6(9)
N3 C10 C9 109.3(9)
C12 C11 N3 112.7(7)
C13 C12 C17 117.0(10)
C13 C12 C11 125.0(10)
C17 C12 C11 117.9(9)
C12 C13 C14 120.9(12)
C15 C14 C13 121.2(13)
C14 C15 C16 118.9(12)
C14 C15 C18 122.4(15)
C16 C15 C18 118.0(15)
C17 C16 C15 118.0(12)
C12 C17 C16 123.3(11)
C19 C18 C15 136(3)
N2 N1 C9 109.3(8)
N3 N2 N1 106.9(7)
C10 N3 N2 110.4(8)
C10 N3 C11 130.4(9)
N2 N3 C11 119.2(8)
C1 O1 C2 118.5(7)
C3 O2 C2 123.5(7)

loop_
_geom_bond_atom_site_label_1
_geom_bond_atom_site_label_2
_geom_bond_distance
C1 O3 1.221(10)
C1 O1 1.333(10)
C1 C4 1.461(10)
C2 O2 1.409(11)
C2 O1 1.449(11)
C2 C7 1.454(14)
C2 C6 1.469(15)
C3 O4 1.201(9)
C3 O2 1.283(9)
C3 C4 1.501(10)
C4 C5 1.522(11)
C4 C8 1.549(9)
C8 C9 1.472(11)
C9 C10 1.368(12)
C9 N1 1.382(11)
C10 N3 1.294(11)
C11 C12 1.444(11)
C11 N3 1.481(11)
C12 C13 1.357(9)
C12 C17 1.378(9)
C13 C14 1.382(9)
C14 C15 1.362(9)
C15 C16 1.381(9)
C15 C18 1.465(18)
C16 C17 1.380(8)
C18 C19 1.20(3)
N1 N2 1.328(11)
N2 N3 1.329(10)

loop_
_geom_torsion_atom_site_label_1
_geom_torsion_atom_site_label_2
_geom_torsion_atom_site_label_3
_geom_torsion_atom_site_label_4
_geom_torsion
O3 C1 C4 C3 176.2(9)
O1 C1 C4 C3 -3.5(11)
O3 C1 C4 C5 52.6(12)
O1 C1 C4 C5 -127.2(9)
O3 C1 C4 C8 -65.3(11)
O1 C1 C4 C8 115.0(8)
O4 C3 C4 C1 175.7(8)
O2 C3 C4 C1 -1.9(11)
O4 C3 C4 C5 -59.7(10)
O2 C3 C4 C5 122.7(8)
O4 C3 C4 C8 56.0(10)
O2 C3 C4 C8 -121.6(8)
C1 C4 C8 C9 -62.0(9)
C3 C4 C8 C9 61.1(8)
C5 C4 C8 C9 178.0(8)
C4 C8 C9 C10 -91.5(10)
C4 C8 C9 N1 86.8(8)
N1 C9 C10 N3 0.1(8)
C8 C9 C10 N3 178.6(7)
N3 C11 C12 C13 -86.8(13)
N3 C11 C12 C17 96.4(11)
C17 C12 C13 C14 2(2)
C11 C12 C13 C14 -175.2(13)
C12 C13 C14 C15 -7(3)
C13 C14 C15 C16 10(3)
C13 C14 C15 C18 -179.4(14)
C14 C15 C16 C17 -8(2)
C18 C15 C16 C17 -178.7(13)
C13 C12 C17 C16 0(2)
C11 C12 C17 C16 177.5(12)
C15 C16 C17 C12 3(2)
C14 C15 C18 C19 -171(2)
C16 C15 C18 C19 0(3)
C10 C9 N1 N2 0.3(9)
C8 C9 N1 N2 -178.5(7)
C9 N1 N2 N3 -0.5(10)
C9 C10 N3 N2 -0.4(9)
C9 C10 N3 C11 -179.0(7)
N1 N2 N3 C10 0.6(10)
N1 N2 N3 C11 179.4(7)
C12 C11 N3 C10 102.1(10)
C12 C11 N3 N2 -76.4(10)
O3 C1 O1 C2 -152.9(10)
C4 C1 O1 C2 26.8(12)
O2 C2 O1 C1 -42.4(12)
C7 C2 O1 C1 -163.0(11)
C6 C2 O1 C1 78.9(10)
O4 C3 O2 C2 164.7(9)
C4 C3 O2 C2 -17.5(13)
O1 C2 O2 C3 38.5(13)
C7 C2 O2 C3 156.6(12)
C6 C2 O2 C3 -80.3(11)
